data_4021231
loop_
_publ_author_name
'Amit Basak'
'Subhendu Sekhar Bag'
'Pooja Anjali Majumder'
'Amit Kumar Das'
'Valerio Bertolasi'

_publ_section_title
;
 Effect of Remote Trigonal Carbons on the Kinetics of
 Bergman Cyclization: Synthesis and Chemical Reactivity
 of Pyridazinedione-Based Enediynes
;
_journal_name_full 'Journal of Organic Chemistry'
_journal_page_first 6927
_journal_page_last 6930
_journal_paper_doi 10.1021/jo049396d
_journal_volume 69
_journal_year 2004
_chemical_formula_sum 'C16 H12 N2 O2'
_chemical_formula_weight 264.28
_space_group_IT_number 9
_symmetry_cell_setting monoclinic
_symmetry_space_group_name_Hall 'C -2yc'
_symmetry_space_group_name_H-M 'C 1 c 1'
_cell_angle_alpha 90.00
_cell_angle_beta 120.1860(19)
_cell_angle_gamma 90.00
_cell_formula_units_Z 4
_cell_length_a 15.6042(6)
_cell_length_b 8.7485(4)
_cell_length_c 11.0256(5)
_cell_measurement_temperature 293(2)
_cell_volume 1301.04(10)
_diffrn_ambient_temperature 293(2)
_exptl_crystal_density_diffrn 1.349
_cod_original_sg_symbol_H-M 'C c'
_cod_database_code 4021231

loop_
_symmetry_equiv_pos_as_xyz
'x, y, z'
'x, -y, z+1/2'
'x+1/2, y+1/2, z'
'x+1/2, -y+1/2, z+1/2'

loop_
_atom_site_label
_atom_site_type_symbol
_atom_site_fract_x
_atom_site_fract_y
_atom_site_fract_z
_atom_site_U_iso_or_equiv
_atom_site_adp_type
_atom_site_occupancy
_atom_site_symmetry_multiplicity
_atom_site_calc_flag
_atom_site_refinement_flags
_atom_site_disorder_assembly
_atom_site_disorder_group
O1 O 0.33302(7) 0.89414(12) 0.76836(10) 0.0499(2) Uani 1 1 d . . .
O2 O -0.04000(9) 0.80006(17) 0.64931(13) 0.0715(4) Uani 1 1 d . . .
N3 N 0.16722(8) 0.91883(13) 0.61972(12) 0.0433(2) Uani 1 1 d . . .
N4 N 0.07146(8) 0.87315(13) 0.58710(12) 0.0453(3) Uani 1 1 d . . .
C5 C 0.03447(10) 0.81596(17) 0.35321(15) 0.0476(3) Uani 1 1 d . . .
C6 C 0.31179(10) 0.87723(16) 0.53607(16) 0.0473(3) Uani 1 1 d . . .
C7 C 0.27884(11) 0.80317(16) 0.43105(15) 0.0461(3) Uani 1 1 d . . .
C8 C 0.23171(11) 0.71334(14) 0.30517(15) 0.0465(3) Uani 1 1 d . . .
C9 C 0.07272(11) 0.75709(17) 0.29401(15) 0.0476(3) Uani 1 1 d . . .
C10 C 0.23814(10) 0.86630(14) 0.73397(13) 0.0410(3) Uani 1 1 d . . .
C11 C 0.22687(11) 0.77262(16) 0.83770(15) 0.0460(3) Uani 1 1 d . . .
C12 C 0.34607(11) 0.97019(18) 0.66220(15) 0.0497(3) Uani 1 1 d . . .
C13 C -0.00062(11) 0.8913(2) 0.43825(15) 0.0519(3) Uani 1 1 d . . .
C14 C 0.12814(11) 0.68837(16) 0.23683(15) 0.0479(3) Uani 1 1 d . . .
C15 C 0.13068(11) 0.82067(18) 0.83062(16) 0.0499(3) Uani 1 1 d . . .
C16 C 0.04640(11) 0.82855(16) 0.68298(15) 0.0478(3) Uani 1 1 d . . .
C17 C 0.28675(15) 0.64909(17) 0.24938(19) 0.0567(4) Uani 1 1 d . . .
C18 C 0.08362(15) 0.59650(18) 0.11721(17) 0.0605(4) Uani 1 1 d . . .
C19 C 0.24082(18) 0.5577(2) 0.1314(2) 0.0674(5) Uani 1 1 d . . .
C20 C 0.14031(19) 0.53038(19) 0.06694(19) 0.0704(5) Uani 1 1 d . . .
H1 H 0.0122(17) 0.577(2) 0.073(2) 0.064(5) Uiso 1 1 d . . .
H2 H 0.1122(14) 0.754(2) 0.882(2) 0.054(4) Uiso 1 1 d . . .
H3 H 0.1421(15) 0.929(2) 0.875(2) 0.062(5) Uiso 1 1 d . . .
H4 H 0.3629(18) 0.677(2) 0.297(2) 0.073(6) Uiso 1 1 d . . .
H5 H -0.0097(15) 1.011(2) 0.419(2) 0.071(5) Uiso 1 1 d . . .
H6 H 0.2831(14) 0.7870(18) 0.928(2) 0.050(4) Uiso 1 1 d . . .
H7 H 0.4172(14) 0.989(2) 0.7106(19) 0.056(4) Uiso 1 1 d . . .
H8 H 0.2233(14) 0.669(2) 0.8134(19) 0.056(4) Uiso 1 1 d . . .
H9 H -0.0638(17) 0.849(2) 0.418(2) 0.073(6) Uiso 1 1 d . . .
H10 H 0.0996(17) 0.469(3) -0.024(2) 0.079(6) Uiso 1 1 d . . .
H11 H 0.3090(15) 1.070(2) 0.641(2) 0.066(5) Uiso 1 1 d . . .
H12 H 0.2797(16) 0.515(3) 0.098(2) 0.078(6) Uiso 1 1 d . . .

loop_
_atom_site_aniso_label
_atom_site_aniso_U_11
_atom_site_aniso_U_22
_atom_site_aniso_U_33
_atom_site_aniso_U_23
_atom_site_aniso_U_13
_atom_site_aniso_U_12
O1 0.0327(5) 0.0693(6) 0.0442(5) 0.0003(4) 0.0167(4) 0.0017(4)
O2 0.0486(6) 0.1018(9) 0.0744(8) 0.0012(7) 0.0386(6) -0.0133(6)
N3 0.0324(5) 0.0520(5) 0.0465(6) 0.0028(5) 0.0207(5) 0.0001(5)
N4 0.0314(5) 0.0595(6) 0.0464(6) 0.0010(5) 0.0206(5) -0.0002(5)
C5 0.0345(6) 0.0591(8) 0.0429(7) 0.0032(6) 0.0149(6) -0.0045(6)
C6 0.0368(7) 0.0538(7) 0.0533(8) 0.0058(6) 0.0242(6) 0.0026(5)
C7 0.0424(7) 0.0482(7) 0.0510(8) 0.0078(6) 0.0259(6) 0.0045(5)
C8 0.0557(9) 0.0419(6) 0.0485(8) 0.0089(5) 0.0310(7) 0.0060(5)
C9 0.0438(7) 0.0541(7) 0.0423(7) 0.0009(6) 0.0196(6) -0.0071(6)
C10 0.0364(6) 0.0461(6) 0.0404(6) -0.0033(5) 0.0192(5) 0.0018(5)
C11 0.0479(8) 0.0487(7) 0.0423(7) 0.0008(6) 0.0233(6) 0.0063(6)
C12 0.0384(7) 0.0586(8) 0.0527(8) -0.0028(6) 0.0235(6) -0.0067(6)
C13 0.0309(6) 0.0725(9) 0.0497(8) 0.0042(7) 0.0185(6) 0.0049(6)
C14 0.0591(9) 0.0452(7) 0.0450(7) 0.0047(5) 0.0303(7) -0.0039(6)
C15 0.0535(8) 0.0545(8) 0.0524(8) 0.0027(6) 0.0345(7) 0.0013(6)
C16 0.0450(7) 0.0505(7) 0.0567(8) -0.0013(6) 0.0322(7) -0.0021(6)
C17 0.0698(10) 0.0494(7) 0.0631(9) 0.0145(7) 0.0425(8) 0.0168(7)
C18 0.0779(13) 0.0570(9) 0.0507(9) -0.0030(7) 0.0353(9) -0.0137(8)
C19 0.1042(15) 0.0528(8) 0.0680(10) 0.0099(8) 0.0600(11) 0.0167(9)
C20 0.1147(16) 0.0521(8) 0.0576(9) -0.0036(8) 0.0531(10) -0.0082(10)

loop_
_geom_bond_atom_site_label_1
_geom_bond_atom_site_label_2
_geom_bond_distance
_geom_bond_site_symmetry_2
_geom_bond_publ_flag
O1 C10 1.3530(16) . ?
O1 C12 1.4470(18) . ?
O2 C16 1.2304(18) . ?
N3 C10 1.2731(18) . ?
N3 N4 1.4077(15) . ?
N4 C16 1.3559(17) . ?
N4 C13 1.4586(18) . ?
C5 C9 1.200(2) . ?
C5 C13 1.459(2) . ?
C6 C7 1.194(2) . ?
C6 C12 1.461(2) . ?
C7 C8 1.435(2) . ?
C8 C17 1.401(2) . ?
C8 C14 1.415(2) . ?
C9 C14 1.434(2) . ?
C10 C11 1.488(2) . ?
C11 C15 1.522(2) . ?
C11 H6 0.948(19) . ?
C11 H8 0.939(19) . ?
C12 H7 0.974(19) . ?
C12 H11 1.01(2) . ?
C13 H5 1.07(2) . ?
C13 H9 0.97(2) . ?
C14 C18 1.395(2) . ?
C15 C16 1.494(2) . ?
C15 H2 0.956(19) . ?
C15 H3 1.042(19) . ?
C17 C19 1.381(3) . ?
C17 H4 1.06(2) . ?
C18 C20 1.385(3) . ?
C18 H1 0.98(2) . ?
C19 C20 1.379(3) . ?
C19 H12 0.93(2) . ?
C20 H10 1.03(2) . ?

loop_
_cod_related_entry_id
_cod_related_entry_database
_cod_related_entry_code
1 ChemSpider 9429103
